data_4326694
loop_
_publ_author_name
'Helle Svendsen'
'Mads Ry Vogel J\/orgensen'
'Jacob Overgaard'
'Yu-Sheng Chen'
'Guillaume Chastanet'
'Jean-Fran\,cois L\'etard'
'Kenichi Kato'
'Masaki Takata'
'Bo B. Iversen'

_publ_section_title
;
 Analysis of the Photomagnetic Properties of Cyano-Bridged
 Heterobimetallic Complexes by X-Ray Diffraction
;
_journal_name_full 'Inorganic Chemistry'
_journal_page_first 10974
_journal_page_last 10984
_journal_paper_doi 10.1021/ic2015258
_journal_volume 50
_journal_year 2011
_chemical_formula_moiety 'Fe C6 N6, Tb C12 H36 N4 O8'
_chemical_formula_sum 'C18 H36 Fe N10 O8 Tb'
_chemical_formula_weight 735.34
_chemical_name_systematic
; 
 TbFeDMF Excited State (APS)  
;
_space_group_IT_number 14
_symmetry_cell_setting monoclinic
_symmetry_space_group_name_Hall '-P 2ybc'
_symmetry_space_group_name_H-M 'P 1 21/c 1'
_atom_sites_solution_hydrogens geom
_atom_sites_solution_primary direct
_atom_sites_solution_secondary difmap
_audit_creation_method SHELXL-97
_cell_angle_alpha 90.00
_cell_angle_beta 96.7654(9)
_cell_angle_gamma 90.00
_cell_formula_units_Z 4
_cell_length_a 13.7713(4)
_cell_length_b 8.7962(3)
_cell_length_c 24.4444(8)
_cell_measurement_temperature 15(2)
_cell_volume 2940.46(16)
_computing_cell_refinement 'SAINT+ (Bruker-AXS. Madison WI)'
_computing_data_collection 'ApexII (Bruker-AXS, Madison WI'
_computing_data_reduction 'SADABS (Sheldrick, 1997)'
_computing_structure_refinement 'SHELXL-97 (Sheldrick, 1997)'
_computing_structure_solution 'SHELXS-97 (Sheldrick, 1990)'
_diffrn_ambient_temperature 15(2)
_diffrn_measured_fraction_theta_full 0.876
_diffrn_measured_fraction_theta_max 0.688
_diffrn_measurement_method \f-scans
_diffrn_radiation_monochromator graphite
_diffrn_radiation_source 'synchrotron radiation'
_diffrn_radiation_wavelength 0.41328
_diffrn_reflns_av_R_equivalents 0.0472
_diffrn_reflns_av_sigmaI/netI 0.0622
_diffrn_reflns_limit_h_max 22
_diffrn_reflns_limit_h_min -22
_diffrn_reflns_limit_k_max 17
_diffrn_reflns_limit_k_min 0
_diffrn_reflns_limit_l_max 47
_diffrn_reflns_limit_l_min 0
_diffrn_reflns_number 84936
_diffrn_reflns_theta_full 20.00
_diffrn_reflns_theta_max 23.98
_diffrn_reflns_theta_min 1.23
_exptl_absorpt_coefficient_mu 0.627
_exptl_absorpt_correction_T_max 0.976
_exptl_absorpt_correction_T_min 0.523
_exptl_absorpt_correction_type empirical
_exptl_crystal_colour yellow-green
_exptl_crystal_density_diffrn 1.661
_exptl_crystal_description block
_exptl_crystal_F_000 1476
_exptl_crystal_size_max 0.03
_exptl_crystal_size_mid 0.03
_exptl_crystal_size_min 0.02
_refine_diff_density_max 3.591
_refine_diff_density_min -2.131
_refine_diff_density_rms 0.175
_refine_ls_extinction_method none
_refine_ls_goodness_of_fit_ref 2.110
_refine_ls_hydrogen_treatment constr
_refine_ls_matrix_type full
_refine_ls_number_parameters 294
_refine_ls_number_reflns 16115
_refine_ls_number_restraints 20
_refine_ls_restrained_S_all 2.111
_refine_ls_R_factor_all 0.1136
_refine_ls_R_factor_gt 0.0618
_refine_ls_shift/su_max 0.001
_refine_ls_shift/su_mean 0.000
_refine_ls_structure_factor_coef Fsqd
_refine_ls_weighting_details 'calc w=1/[\s^2^(Fo^2^)+(0.0000P)^2^+0.0000P] where P=(Fo^2^+2Fc^2^)/3'
_refine_ls_weighting_scheme calc
_refine_ls_wR_factor_gt 0.1043
_refine_ls_wR_factor_ref 0.1074
_reflns_number_gt 9880
_reflns_number_total 16115
_reflns_threshold_expression >2sigma(I)
_cod_data_source_file ic2015258_si_001_10.cif
_cod_data_source_block TbFeDMF_EXC
_cod_database_code 4326694

loop_
_symmetry_equiv_pos_as_xyz
'x, y, z'
'-x, y+1/2, -z+1/2'
'-x, -y, -z'
'x, -y-1/2, z-1/2'

loop_
_atom_site_label
_atom_site_type_symbol
_atom_site_fract_x
_atom_site_fract_y
_atom_site_fract_z
_atom_site_U_iso_or_equiv
_atom_site_adp_type
_atom_site_occupancy
_atom_site_symmetry_multiplicity
_atom_site_calc_flag
_atom_site_refinement_flags
_atom_site_disorder_assembly
_atom_site_disorder_group
Fe1 Fe 0.7532 0.7185 0.8383 0.005 Uani 0.139(2) 1 d P A 1
Tb1 Tb 0.7632 0.3996 0.6497 0.005 Uani 0.139(2) 1 d P A 1
C1 C 0.8919 0.6897 0.8534 0.009 Uani 0.139(2) 1 d P A 1
N1 N 0.9745 0.6685 0.8623 0.012 Uani 0.139(2) 1 d P A 1
C2 C 0.7591 0.8653 0.8973 0.009 Uani 0.139(2) 1 d P A 1
N2 N 0.7671 0.9525 0.9327 0.013 Uani 0.139(2) 1 d P A 1
C3 C 0.7357 0.5585 0.8901 0.008 Uani 0.139(2) 1 d P A 1
N3 N 0.7250 0.4643 0.9217 0.013 Uani 0.139(2) 1 d P A 1
C4 C 0.6137 0.7312 0.8227 0.008 Uani 0.139(2) 1 d P A 1
N4 N 0.5301 0.7345 0.8130 0.011 Uani 0.139(2) 1 d P A 1
C5 C 0.7649 0.8796 0.7854 0.008 Uani 0.139(2) 1 d P A 1
N5 N 0.7687 0.9752 0.7534 0.011 Uani 0.139(2) 1 d P A 1
C6 C 0.7562 0.5770 0.7791 0.008 Uani 0.139(2) 1 d P A 1
N6 N 0.7614 0.4962 0.7424 0.009 Uani 0.139(2) 1 d P A 1
O10 O 0.9186 0.5009 0.6763 0.010 Uani 0.139(2) 1 d P A 1
N10 N 1.0262 0.6929 0.6737 0.008 Uani 0.139(2) 1 d P A 1
C10 C 0.9967 0.5533 0.6638 0.009 Uani 0.139(2) 1 d P A 1
H10 H 1.0368 0.4891 0.6463 0.011 Uiso 0.139(2) 1 calc PR A 1
C12 C 1.1182 0.7463 0.6570 0.012 Uani 0.139(2) 1 d P A 1
H12A H 1.1474 0.6669 0.6375 0.018 Uiso 0.139(2) 1 calc PR A 1
H12B H 1.1617 0.7742 0.6890 0.018 Uiso 0.139(2) 1 calc PR A 1
H12C H 1.1063 0.8332 0.6334 0.018 Uiso 0.139(2) 1 calc PR A 1
C11 C 0.9686 0.8013 0.7009 0.013 Uani 0.139(2) 1 d P A 1
H11A H 0.9135 0.7505 0.7132 0.019 Uiso 0.139(2) 1 calc PR A 1
H11B H 0.9460 0.8804 0.6755 0.019 Uiso 0.139(2) 1 calc PR A 1
H11C H 1.0082 0.8448 0.7319 0.019 Uiso 0.139(2) 1 calc PR A 1
O20 O 0.7689 0.6268 0.5983 0.010 Uani 0.139(2) 1 d P A 1
N20 N 0.8425 0.8112 0.5538 0.013 Uani 0.139(2) 1 d P A 1
C20 C 0.8296 0.6692 0.5678 0.011 Uani 0.139(2) 1 d P A 1
H20 H 0.8687 0.5955 0.5540 0.013 Uiso 0.139(2) 1 calc PR A 1
C21 C 0.7853 0.9348 0.5725 0.017 Uani 0.139(2) 1 d P A 1
H21A H 0.7411 0.8956 0.5966 0.026 Uiso 0.139(2) 1 calc PR A 1
H21B H 0.7487 0.9828 0.5414 0.026 Uiso 0.139(2) 1 calc PR A 1
H21C H 0.8282 1.0078 0.5920 0.026 Uiso 0.139(2) 1 calc PR A 1
C22 C 0.9164 0.8528 0.5189 0.022 Uani 0.139(2) 1 d P A 1
H22A H 0.9579 0.7670 0.5146 0.033 Uiso 0.139(2) 1 calc PR A 1
H22B H 0.9549 0.9353 0.5355 0.033 Uiso 0.139(2) 1 calc PR A 1
H22C H 0.8853 0.8837 0.4834 0.033 Uiso 0.139(2) 1 calc PR A 1
O30 O 0.6107 0.5243 0.6532 0.009 Uani 0.139(2) 1 d P A 1
N30 N 0.5120 0.7179 0.6724 0.009 Uani 0.139(2) 1 d P A 1
C30 C 0.5971 0.6589 0.6656 0.009 Uani 0.139(2) 1 d P A 1
H30 H 0.6514 0.7225 0.6704 0.011 Uiso 0.139(2) 1 calc PR A 1
C31 C 0.4243 0.6266 0.6700 0.013 Uani 0.139(2) 1 d P A 1
H31A H 0.4369 0.5276 0.6559 0.020 Uiso 0.139(2) 1 calc PR A 1
H31B H 0.3728 0.6746 0.6462 0.020 Uiso 0.139(2) 1 calc PR A 1
H31C H 0.4049 0.6169 0.7063 0.020 Uiso 0.139(2) 1 calc PR A 1
C32 C 0.5013 0.8783 0.6843 0.013 Uani 0.139(2) 1 d P A 1
H32A H 0.5638 0.9275 0.6857 0.020 Uiso 0.139(2) 1 calc PR A 1
H32B H 0.4766 0.8896 0.7192 0.020 Uiso 0.139(2) 1 calc PR A 1
H32C H 0.4565 0.9240 0.6560 0.020 Uiso 0.139(2) 1 calc PR A 1
O40 O 0.6619 0.3221 0.5708 0.011 Uani 0.139(2) 1 d P A 1
N40 N 0.5213 0.2837 0.5157 0.012 Uani 0.139(2) 1 d P A 1
C40 C 0.5744 0.2880 0.5641 0.012 Uani 0.139(2) 1 d P A 1
H40 H 0.5441 0.2640 0.5951 0.015 Uiso 0.139(2) 1 calc PR A 1
C41 C 0.5638 0.3229 0.4658 0.017 Uani 0.139(2) 1 d P A 1
H41A H 0.6156 0.3951 0.4745 0.025 Uiso 0.139(2) 1 calc PR A 1
H41B H 0.5144 0.3665 0.4395 0.025 Uiso 0.139(2) 1 calc PR A 1
H41C H 0.5895 0.2329 0.4505 0.025 Uiso 0.139(2) 1 calc PR A 1
C42 C 0.4206 0.2329 0.5101 0.022 Uani 0.139(2) 1 d P A 1
H42A H 0.4008 0.2156 0.5459 0.034 Uiso 0.139(2) 1 calc PR A 1
H42B H 0.4147 0.1402 0.4892 0.034 Uiso 0.139(2) 1 calc PR A 1
H42C H 0.3795 0.3094 0.4913 0.034 Uiso 0.139(2) 1 calc PR A 1
O1 O 0.8616 0.3169 0.5834 0.010 Uani 0.139(2) 1 d P A 1
H1A H 0.9073 0.2729 0.5954 0.015 Uiso 0.139(2) 1 d P A 1
H1B H 0.8486 0.3013 0.5523 0.015 Uiso 0.139(2) 1 d P A 1
O2 O 0.6638 0.2135 0.6852 0.010 Uani 0.139(2) 1 d P A 1
H2A H 0.6790 0.1378 0.7051 0.014 Uiso 0.139(2) 1 d P A 1
H2B H 0.6172 0.2252 0.6898 0.014 Uiso 0.139(2) 1 d P A 1
O3 O 0.8587 0.1945 0.6931 0.010 Uani 0.139(2) 1 d P A 1
H3A H 0.8411 0.1160 0.7115 0.014 Uiso 0.139(2) 1 d P A 1
H3B H 0.9044 0.1866 0.6849 0.014 Uiso 0.139(2) 1 d P A 1
O99 O 0.8352 0.2702 0.4784 0.013 Uani 0.139(2) 1 d P A 1
H99A H 0.7952 0.2080 0.4633 0.019 Uiso 0.139(2) 1 d P A 1
H99B H 0.8061 0.3419 0.4687 0.019 Uiso 0.139(2) 1 d P A 1
Fe1G Fe 0.75841(4) 0.71876(7) 0.83892(2) 0.03157(18) Uani 0.861(2) 1 d P A 2
Tb1G Tb 0.75642(3) 0.39891(2) 0.653069(16) 0.03132(11) Uani 0.861(2) 1 d P A 2
C1G C 0.8973(3) 0.6965(5) 0.85194(18) 0.0380(9) Uani 0.861(2) 1 d P A 2
N1G N 0.9797(3) 0.6781(5) 0.86021(19) 0.0520(10) Uani 0.861(2) 1 d P A 2
C2G C 0.7657(4) 0.8678(6) 0.8954(2) 0.0523(13) Uani 0.861(2) 1 d P A 2
N2G N 0.7740(4) 0.9615(6) 0.9293(2) 0.0760(15) Uani 0.861(2) 1 d P A 2
C3G C 0.7469(4) 0.5606(6) 0.8907(2) 0.0461(11) Uani 0.861(2) 1 d P A 2
N3G N 0.7401(4) 0.4644(6) 0.92259(19) 0.0649(13) Uani 0.861(2) 1 d P A 2
C4G C 0.6207(3) 0.7283(6) 0.8276(2) 0.0464(11) Uani 0.861(2) 1 d P A 2
N4G N 0.5354(3) 0.7297(6) 0.8208(2) 0.0658(13) Uani 0.861(2) 1 d P A 2
C5G C 0.7654(3) 0.8778(5) 0.78572(18) 0.0360(9) Uani 0.861(2) 1 d P A 2
N5G N 0.7654(3) 0.9733(5) 0.75257(16) 0.0437(9) Uani 0.861(2) 1 d P A 2
C6G C 0.7557(3) 0.5733(5) 0.78096(19) 0.0359(9) Uani 0.861(2) 1 d P A 2
N6G N 0.7558(3) 0.4891(4) 0.74486(15) 0.0397(8) Uani 0.861(2) 1 d P A 2
O10G O 0.9114(2) 0.5041(4) 0.67575(14) 0.0541(9) Uani 0.861(2) 1 d P A 2
N10G N 1.0197(2) 0.6954(4) 0.67402(14) 0.0343(7) Uani 0.861(2) 1 d PD A 2
C10G C 0.9903(3) 0.5582(5) 0.66317(19) 0.0400(10) Uani 0.861(2) 1 d PD A 2
H10G H 1.0301 0.4952 0.6449 0.048 Uiso 0.861(2) 1 calc PR A 2
C12G C 1.1134(3) 0.7471(6) 0.6575(2) 0.0512(12) Uani 0.861(2) 1 d PD A 2
H12D H 1.1432 0.6656 0.6394 0.077 Uiso 0.861(2) 1 calc PR A 2
H12E H 1.1559 0.7776 0.6896 0.077 Uiso 0.861(2) 1 calc PR A 2
H12F H 1.1023 0.8318 0.6328 0.077 Uiso 0.861(2) 1 calc PR A 2
C11G C 0.9642(4) 0.8009(6) 0.7015(2) 0.0530(13) Uani 0.861(2) 1 d PD A 2
H11D H 0.9233 0.8594 0.6748 0.079 Uiso 0.861(2) 1 calc PR A 2
H11E H 1.0076 0.8677 0.7237 0.079 Uiso 0.861(2) 1 calc PR A 2
H11F H 0.9240 0.7470 0.7245 0.079 Uiso 0.861(2) 1 calc PR A 2
O20G O 0.7626(3) 0.6208(5) 0.59795(17) 0.0676(11) Uiso 0.861(2) 1 d P A 2
N20G N 0.8387(6) 0.8141(9) 0.5575(3) 0.114(2) Uiso 0.861(2) 1 d PD A 2
C20G C 0.8230(6) 0.6591(9) 0.5671(3) 0.090(2) Uiso 0.861(2) 1 d PD A 2
H20G H 0.8580 0.5857 0.5503 0.108 Uiso 0.861(2) 1 calc PR A 2
C21G C 0.7799(8) 0.9258(12) 0.5797(4) 0.141(4) Uiso 0.861(2) 1 d PD A 2
H21D H 0.7239 0.9475 0.5536 0.212 Uiso 0.861(2) 1 calc PR A 2
H21E H 0.8174 1.0169 0.5873 0.212 Uiso 0.861(2) 1 calc PR A 2
H21F H 0.7585 0.8884 0.6132 0.212 Uiso 0.861(2) 1 calc PR A 2
C22G C 0.9132(10) 0.8491(15) 0.5208(5) 0.182(5) Uiso 0.861(2) 1 d PD A 2
H22D H 0.9416 0.7562 0.5095 0.273 Uiso 0.861(2) 1 calc PR A 2
H22E H 0.9633 0.9115 0.5400 0.273 Uiso 0.861(2) 1 calc PR A 2
H22F H 0.8833 0.9023 0.4889 0.273 Uiso 0.861(2) 1 calc PR A 2
O30G O 0.6058(2) 0.5297(4) 0.65506(15) 0.0558(9) Uani 0.861(2) 1 d P A 2
N30G N 0.5025(3) 0.7140(4) 0.67740(17) 0.0462(9) Uani 0.861(2) 1 d PD A 2
C30G C 0.5890(4) 0.6569(7) 0.6750(2) 0.0589(14) Uani 0.861(2) 1 d PD A 2
H30G H 0.6425 0.7150 0.6892 0.071 Uiso 0.861(2) 1 calc PR A 2
C31G C 0.4136(5) 0.6302(8) 0.6618(3) 0.086(2) Uani 0.861(2) 1 d PD A 2
H31D H 0.4258 0.5515 0.6363 0.129 Uiso 0.861(2) 1 calc PR A 2
H31E H 0.3643 0.6978 0.6448 0.129 Uiso 0.861(2) 1 calc PR A 2
H31F H 0.3916 0.5855 0.6940 0.129 Uiso 0.861(2) 1 calc PR A 2
C32G C 0.4885(5) 0.8669(7) 0.6958(3) 0.0776(19) Uani 0.861(2) 1 d PD A 2
H32D H 0.5508 0.9159 0.7037 0.116 Uiso 0.861(2) 1 calc PR A 2
H32E H 0.4562 0.8646 0.7285 0.116 Uiso 0.861(2) 1 calc PR A 2
H32F H 0.4491 0.9223 0.6675 0.116 Uiso 0.861(2) 1 calc PR A 2
O40G O 0.6511(3) 0.3272(5) 0.57119(15) 0.0604(10) Uiso 0.861(2) 1 d P A 2
N40G N 0.5116(5) 0.2715(8) 0.5189(3) 0.097(2) Uiso 0.861(2) 1 d PD A 2
C40G C 0.5645(6) 0.3088(9) 0.5654(3) 0.095(2) Uiso 0.861(2) 1 d PD A 2
H40G H 0.5319 0.3219 0.5963 0.113 Uiso 0.861(2) 1 calc PR A 2
C41G C 0.5519(12) 0.316(2) 0.4635(6) 0.248(8) Uiso 0.861(2) 1 d PD A 2
H41D H 0.6048 0.3865 0.4710 0.371 Uiso 0.861(2) 1 calc PR A 2
H41E H 0.5006 0.3611 0.4390 0.371 Uiso 0.861(2) 1 calc PR A 2
H41F H 0.5751 0.2258 0.4468 0.371 Uiso 0.861(2) 1 calc PR A 2
C42G C 0.4059(10) 0.2620(19) 0.5173(6) 0.210(6) Uiso 0.861(2) 1 d PD A 2
H42D H 0.3887 0.2586 0.5542 0.314 Uiso 0.861(2) 1 calc PR A 2
H42E H 0.3828 0.1716 0.4979 0.314 Uiso 0.861(2) 1 calc PR A 2
H42F H 0.3764 0.3495 0.4987 0.314 Uiso 0.861(2) 1 calc PR A 2
O1G O 0.8527(3) 0.3073(4) 0.58582(13) 0.0540(9) Uani 0.861(2) 1 d P A 2
O2G O 0.6575(2) 0.2024(4) 0.68371(14) 0.0457(8) Uani 0.861(2) 1 d P A 2
O3G O 0.8560(2) 0.1962(4) 0.69696(14) 0.0439(8) Uani 0.861(2) 1 d P A 2
O99G O 0.8039(7) 0.2770(6) 0.4810(2) 0.152(3) Uani 0.861(2) 1 d P A 2

loop_
_atom_site_aniso_label
_atom_site_aniso_U_11
_atom_site_aniso_U_22
_atom_site_aniso_U_33
_atom_site_aniso_U_23
_atom_site_aniso_U_13
_atom_site_aniso_U_12
Fe1 0.003 0.005 0.006 0.000 0.000 0.000
Tb1 0.004 0.005 0.005 0.000 0.000 0.000
C1 0.009 0.010 0.009 0.000 0.001 -0.002
N1 0.009 0.013 0.014 0.000 0.001 0.000
C2 0.007 0.009 0.010 0.000 0.001 0.000
N2 0.017 0.012 0.012 -0.003 0.002 0.000
C3 0.005 0.009 0.010 0.000 0.002 0.000
N3 0.013 0.012 0.013 0.003 0.002 0.000
C4 0.008 0.007 0.010 0.000 0.000 0.000
N4 0.009 0.011 0.014 0.000 0.002 0.000
C5 0.004 0.009 0.011 0.001 0.001 0.001
N5 0.010 0.010 0.014 0.002 0.003 0.000
C6 0.006 0.008 0.008 0.000 0.001 0.000
N6 0.008 0.009 0.011 -0.002 0.000 0.000
O10 0.007 0.011 0.011 -0.001 0.001 -0.003
N10 0.007 0.007 0.010 0.000 0.001 -0.001
C10 0.009 0.010 0.009 -0.001 0.000 -0.002
C12 0.010 0.012 0.015 0.000 0.003 -0.004
C11 0.013 0.010 0.015 -0.002 0.002 0.001
O20 0.009 0.008 0.012 0.003 0.001 -0.001
N20 0.011 0.012 0.014 0.005 -0.001 -0.003
C20 0.008 0.011 0.012 0.003 0.000 0.001
C21 0.023 0.010 0.018 0.002 0.000 -0.003
C22 0.013 0.027 0.026 0.016 0.004 -0.003
O30 0.008 0.008 0.011 0.000 0.001 0.001
N30 0.008 0.007 0.011 0.000 0.001 0.000
C30 0.008 0.009 0.010 0.000 -0.001 0.001
C31 0.010 0.013 0.019 0.000 0.004 -0.002
C32 0.013 0.008 0.019 -0.002 0.000 0.002
O40 0.008 0.015 0.008 -0.002 0.000 -0.002
N40 0.007 0.021 0.009 -0.001 0.000 -0.002
C40 0.009 0.019 0.009 -0.002 0.001 -0.002
C41 0.015 0.024 0.011 0.000 0.001 0.001
C42 0.009 0.039 0.019 -0.003 -0.001 -0.007
O1 0.009 0.013 0.008 -0.001 0.000 0.004
O2 0.004 0.011 0.015 0.004 0.002 0.000
O3 0.005 0.011 0.013 0.004 0.004 0.001
O99 0.014 0.012 0.012 0.000 -0.001 0.001
Fe1G 0.0250(3) 0.0325(3) 0.0384(4) 0.0004(2) 0.0084(2) 0.0002(2)
Tb1G 0.02541(11) 0.03111(16) 0.03749(16) -0.00115(9) 0.00383(8) -0.00013(9)
C1G 0.031(2) 0.034(2) 0.049(2) -0.0008(19) 0.0053(17) -0.0060(19)
N1G 0.033(2) 0.049(2) 0.075(3) 0.005(2) 0.0092(18) -0.0073(19)
C2G 0.047(3) 0.056(3) 0.055(3) 0.002(3) 0.013(2) -0.003(2)
N2G 0.099(4) 0.068(3) 0.064(3) -0.014(3) 0.021(3) -0.004(3)
C3G 0.039(2) 0.049(3) 0.050(3) -0.001(2) 0.0054(19) -0.001(2)
N3G 0.086(4) 0.058(3) 0.053(3) 0.006(2) 0.016(2) -0.005(3)
C4G 0.031(2) 0.046(3) 0.062(3) -0.006(2) 0.0044(19) 0.001(2)
N4G 0.039(2) 0.064(3) 0.095(4) -0.010(3) 0.010(2) 0.000(2)
C5G 0.0256(18) 0.039(2) 0.045(2) -0.0071(19) 0.0102(16) 0.0022(18)
N5G 0.042(2) 0.039(2) 0.052(2) 0.0040(18) 0.0162(17) 0.0041(18)
C6G 0.0266(18) 0.033(2) 0.049(2) 0.0096(19) 0.0066(16) 0.0013(17)
N6G 0.0381(19) 0.040(2) 0.041(2) -0.0041(17) 0.0045(15) 0.0034(17)
O10G 0.0401(17) 0.064(2) 0.059(2) -0.0039(18) 0.0099(15) -0.0245(18)
N10G 0.0346(17) 0.0248(16) 0.0432(19) -0.0001(14) 0.0030(14) -0.0067(15)
C10G 0.037(2) 0.036(2) 0.048(2) -0.0030(19) 0.0093(18) -0.0046(19)
C12G 0.040(2) 0.057(3) 0.058(3) 0.001(2) 0.010(2) -0.014(2)
C11G 0.054(3) 0.046(3) 0.058(3) -0.011(2) 0.005(2) 0.016(2)
O30G 0.0426(19) 0.056(2) 0.066(2) -0.0093(19) -0.0043(15) 0.0179(18)
N30G 0.042(2) 0.036(2) 0.061(3) 0.0047(18) 0.0076(17) 0.0106(18)
C30G 0.056(3) 0.061(3) 0.057(3) 0.003(3) -0.005(2) 0.014(3)
C31G 0.050(3) 0.066(4) 0.143(7) 0.013(4) 0.013(4) -0.009(3)
C32G 0.064(4) 0.057(4) 0.112(6) -0.010(4) 0.010(4) 0.013(3)
O1G 0.0526(19) 0.065(2) 0.0441(18) -0.0071(17) 0.0044(14) 0.0115(19)
O2G 0.0249(14) 0.0462(19) 0.066(2) 0.0024(16) 0.0076(13) -0.0044(14)
O3G 0.0331(15) 0.0378(17) 0.063(2) 0.0106(15) 0.0144(13) 0.0064(14)
O99G 0.314(10) 0.085(4) 0.048(3) 0.000(3) -0.016(4) -0.018(5)

loop_
_atom_type_symbol
_atom_type_description
_atom_type_scat_dispersion_real
_atom_type_scat_dispersion_imag
_atom_type_scat_source
C C -0.0001 0.0005 'International Tables Vol C Tables 4.2.6.8 and 6.1.1.4'
H H 0.0000 0.0000 'International Tables Vol C Tables 4.2.6.8 and 6.1.1.4'
N N 0.0005 0.0010 'International Tables Vol C Tables 4.2.6.8 and 6.1.1.4'
O O 0.0017 0.0018 'International Tables Vol C Tables 4.2.6.8 and 6.1.1.4'
Fe Fe 0.1985 0.3064 'International Tables Vol C Tables 4.2.6.8 and 6.1.1.4'
Tb Tb -0.7226 1.6292 'International Tables Vol C Tables 4.2.6.8 and 6.1.1.4'

loop_
_geom_angle_atom_site_label_1
_geom_angle_atom_site_label_2
_geom_angle_atom_site_label_3
_geom_angle
C6 Fe1 C4 89.862(1)
C6 Fe1 C1 87.117(1)
C4 Fe1 C1 175.7
C6 Fe1 C3 92.165(2)
C4 Fe1 C3 88.462(1)
C1 Fe1 C3 88.6
C6 Fe1 C2 176.1
C4 Fe1 C2 93.608(2)
C1 Fe1 C2 89.510(1)
C3 Fe1 C2 89.695(2)
C6 Fe1 C5 87.731(3)
C4 Fe1 C5 89.142(1)
C1 Fe1 C5 93.8
C3 Fe1 C5 177.6
C2 Fe1 C5 90.553(3)
O10 Tb1 O40 140.921(1)
O10 Tb1 O1 74.131(2)
O40 Tb1 O1 71.215(3)
O10 Tb1 O2 135.421(1)
O40 Tb1 O2 77.645(2)
O1 Tb1 O2 116.439(2)
O10 Tb1 O20 74.931(2)
O40 Tb1 O20 82.086(2)
O1 Tb1 O20 80.621(2)
O2 Tb1 O20 146.757(1)
O10 Tb1 O30 126.650(2)
O40 Tb1 O30 73.827(2)
O1 Tb1 O30 138.714(2)
O2 Tb1 O30 75.765(2)
O20 Tb1 O30 73.414(2)
O10 Tb1 O3 74.227(2)
O40 Tb1 O3 112.718(2)
O1 Tb1 O3 75.054(2)
O2 Tb1 O3 68.193(1)
O20 Tb1 O3 144.829(2)
O30 Tb1 O3 140.3
O10 Tb1 N6 73.518(1)
O40 Tb1 N6 143.157(1)
O1 Tb1 N6 145.594(1)
O2 Tb1 N6 80.163(2)
O20 Tb1 N6 101.853(2)
O30 Tb1 N6 72.420(1)
O3 Tb1 N6 85.177(1)
N1 C1 Fe1 178.2
N2 C2 Fe1 177.0
N3 C3 Fe1 179.0
N4 C4 Fe1 178.1
N5 C5 Fe1 177.785(1)
N6 C6 Fe1 176.641(1)
C6 N6 Tb1 162.179(1)
C10 O10 Tb1 149.794(3)
C10 N10 C11 121.790(1)
C10 N10 C12 120.9
C11 N10 C12 117.268(2)
O10 C10 N10 124.316(1)
O10 C10 H10 117.8
N10 C10 H10 117.8
N10 C12 H12A 109.5
N10 C12 H12B 109.5
H12A C12 H12B 109.5
N10 C12 H12C 109.5
H12A C12 H12C 109.5
H12B C12 H12C 109.5
N10 C11 H11A 109.5
N10 C11 H11B 109.5
H11A C11 H11B 109.5
N10 C11 H11C 109.5
H11A C11 H11C 109.5
H11B C11 H11C 109.5
C20 O20 Tb1 129.706(1)
C20 N20 C21 122.399(2)
C20 N20 C22 121.3
C21 N20 C22 116.274(3)
O20 C20 N20 124.3
O20 C20 H20 117.8
N20 C20 H20 117.8
N20 C21 H21A 109.5
N20 C21 H21B 109.5
H21A C21 H21B 109.5
N20 C21 H21C 109.5
H21A C21 H21C 109.5
H21B C21 H21C 109.5
N20 C22 H22A 109.5
N20 C22 H22B 109.5
H22A C22 H22B 109.5
N20 C22 H22C 109.5
H22A C22 H22C 109.5
H22B C22 H22C 109.5
C30 O30 Tb1 127.384(1)
C30 N30 C31 122.015(2)
C30 N30 C32 121.547(1)
C31 N30 C32 116.418(2)
O30 C30 N30 124.846(2)
O30 C30 H30 117.6
N30 C30 H30 117.6
N30 C31 H31A 109.5
N30 C31 H31B 109.5
H31A C31 H31B 109.5
N30 C31 H31C 109.5
H31A C31 H31C 109.5
H31B C31 H31C 109.5
N30 C32 H32A 109.5
N30 C32 H32B 109.5
H32A C32 H32B 109.5
N30 C32 H32C 109.5
H32A C32 H32C 109.5
H32B C32 H32C 109.5
C40 O40 Tb1 131.114(1)
C40 N40 C42 121.254(1)
C40 N40 C41 120.751(2)
C42 N40 C41 117.927(2)
O40 C40 N40 123.838(1)
O40 C40 H40 118.1
N40 C40 H40 118.1
N40 C41 H41A 109.5
N40 C41 H41B 109.5
H41A C41 H41B 109.5
N40 C41 H41C 109.5
H41A C41 H41C 109.5
H41B C41 H41C 109.5
N40 C42 H42A 109.5
N40 C42 H42B 109.5
H42A C42 H42B 109.5
N40 C42 H42C 109.5
H42A C42 H42C 109.5
H42B C42 H42C 109.5
Tb1 O1 H1A 114.025(1)
Tb1 O1 H1B 130.503(2)
H1A O1 H1B 111.708(1)
Tb1 O2 H2A 130.399(2)
Tb1 O2 H2B 124.139(2)
H2A O2 H2B 101.773(2)
Tb1 O3 H3A 130.527(1)
Tb1 O3 H3B 114.819(2)
H3A O3 H3B 112.915(1)
H99A O99 H99B 96.236(2)
C4G Fe1G C2G 92.4(2)
C4G Fe1G C3G 88.2(2)
C2G Fe1G C3G 91.3(2)
C4G Fe1G C6G 89.41(19)
C2G Fe1G C6G 177.5(2)
C3G Fe1G C6G 90.4(2)
C4G Fe1G C1G 176.5(2)
C2G Fe1G C1G 89.0(2)
C3G Fe1G C1G 88.5(2)
C6G Fe1G C1G 89.21(18)
C4G Fe1G C5G 89.9(2)
C2G Fe1G C5G 89.3(2)
C3G Fe1G C5G 178.06(18)
C6G Fe1G C5G 89.09(18)
C1G Fe1G C5G 93.36(18)
O10G Tb1G O1G 74.26(12)
O10G Tb1G O2G 139.14(12)
O1G Tb1G O2G 111.07(13)
O10G Tb1G O30G 125.42(14)
O1G Tb1G O30G 137.66(12)
O2G Tb1G O30G 79.13(12)
O10G Tb1G O20G 73.53(14)
O1G Tb1G O20G 79.98(14)
O2G Tb1G O20G 146.67(12)
O30G Tb1G O20G 72.79(14)
O10G Tb1G N6G 75.43(12)
O1G Tb1G N6G 146.17(12)
O2G Tb1G N6G 83.08(13)
O30G Tb1G N6G 73.73(12)
O20G Tb1G N6G 105.36(14)
O10G Tb1G O40G 138.11(13)
O1G Tb1G O40G 70.53(12)
O2G Tb1G O40G 76.14(12)
O30G Tb1G O40G 72.72(13)
O20G Tb1G O40G 78.62(14)
N6G Tb1G O40G 143.17(13)
O10G Tb1G O3G 74.48(12)
O1G Tb1G O3G 73.93(11)
O2G Tb1G O3G 68.92(10)
O30G Tb1G O3G 142.84(12)
O20G Tb1G O3G 143.04(13)
N6G Tb1G O3G 83.82(12)
O40G Tb1G O3G 115.38(12)
N1G C1G Fe1G 177.7(4)
N2G C2G Fe1G 177.0(5)
N3G C3G Fe1G 179.7(5)
N4G C4G Fe1G 178.0(5)
N5G C5G Fe1G 177.1(4)
N6G C6G Fe1G 177.5(4)
C6G N6G Tb1G 159.5(3)
C10G O10G Tb1G 152.3(3)
C10G N10G C11G 122.4(4)
C10G N10G C12G 119.8(4)
C11G N10G C12G 117.8(4)
O10G C10G N10G 124.2(5)
O10G C10G H10G 117.9
N10G C10G H10G 117.9
N10G C12G H12D 109.5
N10G C12G H12E 109.5
H12D C12G H12E 109.5
N10G C12G H12F 109.5
H12D C12G H12F 109.5
H12E C12G H12F 109.5
N10G C11G H11D 109.5
N10G C11G H11E 109.5
H11D C11G H11E 109.5
N10G C11G H11F 109.5
H11D C11G H11F 109.5
H11E C11G H11F 109.5
C20G O20G Tb1G 129.9(5)
C20G N20G C21G 120.1(8)
C20G N20G C22G 115.9(9)
C21G N20G C22G 123.9(9)
O20G C20G N20G 119.7(8)
O20G C20G H20G 120.2
N20G C20G H20G 120.2
N20G C21G H21D 109.5
N20G C21G H21E 109.5
H21D C21G H21E 109.5
N20G C21G H21F 109.5
H21D C21G H21F 109.5
H21E C21G H21F 109.5
N20G C22G H22D 109.5
N20G C22G H22E 109.5
H22D C22G H22E 109.5
N20G C22G H22F 109.5
H22D C22G H22F 109.5
H22E C22G H22F 109.5
C30G O30G Tb1G 129.9(4)
C30G N30G C32G 122.1(5)
C30G N30G C31G 123.0(5)
C32G N30G C31G 114.9(5)
O30G C30G N30G 125.0(6)
O30G C30G H30G 117.5
N30G C30G H30G 117.5
N30G C31G H31D 109.5
N30G C31G H31E 109.5
H31D C31G H31E 109.5
N30G C31G H31F 109.5
H31D C31G H31F 109.5
H31E C31G H31F 109.5
N30G C32G H32D 109.5
N30G C32G H32E 109.5
H32D C32G H32E 109.5
N30G C32G H32F 109.5
H32D C32G H32F 109.5
H32E C32G H32F 109.5
C40G O40G Tb1G 128.8(5)
C40G N40G C42G 119.2(8)
C40G N40G C41G 117.8(9)
C42G N40G C41G 116.5(9)
O40G C40G N40G 125.3(8)
O40G C40G H40G 117.4
N40G C40G H40G 117.4
N40G C41G H41D 109.5
N40G C41G H41E 109.5
H41D C41G H41E 109.5
N40G C41G H41F 109.5
H41D C41G H41F 109.5
H41E C41G H41F 109.5
N40G C42G H42D 109.5
N40G C42G H42E 109.5
H42D C42G H42E 109.5
N40G C42G H42F 109.5
H42D C42G H42F 109.5
H42E C42G H42F 109.5
Tb1G O1G H1A 119.8(3)
Tb1G O1G H1B 137.7(3)
H1A O1G H1B 102.4(4)
Tb1G O2G H2A 122.5(2)
Tb1G O2G H2B 113.6(3)
H2A O2G H2B 110.1(4)
Tb1G O3G H3A 131.5(3)
Tb1G O3G H3B 112.6(3)
H3A O3G H3B 110.0(4)
H99A O99G H99B 117.4(7)

loop_
_geom_bond_atom_site_label_1
_geom_bond_atom_site_label_2
_geom_bond_distance
Fe1 C6 1.9135
Fe1 C4 1.9175
Fe1 C1 1.9183
Fe1 C3 1.9275
Fe1 C2 1.9308
Fe1 C5 1.9372
Tb1 O10 2.3379
Tb1 O40 2.3445
Tb1 O1 2.3473
Tb1 O2 2.3639
Tb1 O20 2.3669
Tb1 O30 2.3803
Tb1 O3 2.4046
Tb1 N6 2.4227
C1 N1 1.1479
C2 N2 1.1516
C3 N3 1.1543
C4 N4 1.1489
C5 N5 1.1542
C6 N6 1.1529
O10 C10 1.2409
N10 C10 1.3069
N10 C11 1.4507
N10 C12 1.4548
C10 H10 0.9300
C12 H12A 0.9600
C12 H12B 0.9600
C12 H12C 0.9600
C11 H11A 0.9600
C11 H11B 0.9600
C11 H11C 0.9600
O20 C20 1.2410
N20 C20 1.3135
N20 C21 1.4481
N20 C22 1.4492
C20 H20 0.9300
C21 H21A 0.9600
C21 H21B 0.9600
C21 H21C 0.9600
C22 H22A 0.9600
C22 H22B 0.9600
C22 H22C 0.9600
O30 C30 1.2409
N30 C30 1.3111
N30 C31 1.4458
N30 C32 1.4518
C30 H30 0.9300
C31 H31A 0.9600
C31 H31B 0.9600
C31 H31C 0.9600
C32 H32A 0.9600
C32 H32B 0.9600
C32 H32C 0.9600
O40 C40 1.2343
N40 C40 1.3155
N40 C42 1.4479
N40 C41 1.4552
C40 H40 0.9300
C41 H41A 0.9600
C41 H41B 0.9600
C41 H41C 0.9600
C42 H42A 0.9600
C42 H42B 0.9600
C42 H42C 0.9600
O1 H1A 0.7670
O1 H1B 0.7734
O2 H2A 0.8360
O2 H2B 0.6729
O3 H3A 0.8734
O3 H3B 0.6866
O99 H99A 0.8312
O99 H99B 0.7694
Fe1G C4G 1.886(5)
Fe1G C2G 1.898(6)
Fe1G C3G 1.900(5)
Fe1G C6G 1.906(5)
Fe1G C1G 1.911(4)
Fe1G C5G 1.920(5)
Tb1G O10G 2.333(3)
Tb1G O1G 2.371(3)
Tb1G O2G 2.376(3)
Tb1G O30G 2.378(3)
Tb1G O20G 2.379(4)
Tb1G N6G 2.381(4)
Tb1G O40G 2.413(4)
Tb1G O3G 2.422(3)
C1G N1G 1.141(5)
C2G N2G 1.165(7)
C3G N3G 1.162(6)
C4G N4G 1.167(6)
C5G N5G 1.167(6)
C6G N6G 1.152(5)
O10G C10G 1.256(5)
N10G C10G 1.291(5)
N10G C11G 1.420(6)
N10G C12G 1.468(6)
C10G H10G 0.9300
C12G H12D 0.9600
C12G H12E 0.9600
C12G H12F 0.9600
C11G H11D 0.9600
C11G H11E 0.9600
C11G H11F 0.9600
O20G C20G 1.233(8)
N20G C20G 1.404(9)
N20G C21G 1.420(11)
N20G C22G 1.474(13)
C20G H20G 0.9300
C21G H21D 0.9600
C21G H21E 0.9600
C21G H21F 0.9600
C22G H22D 0.9600
C22G H22E 0.9600
C22G H22F 0.9600
O30G C30G 1.253(7)
N30G C30G 1.301(6)
N30G C32G 1.439(7)
N30G C31G 1.440(7)
C30G H30G 0.9300
C31G H31D 0.9600
C31G H31E 0.9600
C31G H31F 0.9600
C32G H32D 0.9600
C32G H32E 0.9600
C32G H32F 0.9600
O40G C40G 1.195(8)
N40G C40G 1.319(9)
N40G C42G 1.453(13)
N40G C41G 1.571(14)
C40G H40G 0.9300
C41G H41D 0.9600
C41G H41E 0.9600
C41G H41F 0.9600
C42G H42D 0.9600
C42G H42E 0.9600
C42G H42F 0.9600
O1G H1A 0.818(3)
O1G H1B 0.817(3)
O2G H2A 0.804(3)
O2G H2B 0.625(3)
O3G H3A 0.826(3)
O3G H3B 0.765(3)
O99G H99A 0.747(5)
O99G H99B 0.647(6)
